data_7719847
loop_
_publ_author_name
'Heurix, Madeleine'
'Harmach, Petr'
'Torvisco, Ana'
'Fischer, Roland C.'
'Wiech, Mathias'
'C&#xed;sa&#x159;ov&#xe1;, Ivana'
'Gescheidt, Georg'
'&#x160;t&#x11b;pni&#x10d;ka, Petr'
'Haas, Michael'

_publ_section_title
;
 Synthesis, structure, photochemical and electrochemical properties of
 &#x3b1;-germyl ferrocenyl ketones.
;
_journal_issue 47
_journal_name_full 'Dalton transactions (Cambridge, England : 2003)'
_journal_page_first 17611
_journal_page_last 17620
_journal_paper_doi 10.1039/d5dt02029h
_journal_volume 54
_journal_year 2025
_chemical_formula_moiety 'C34 H46 Fe O3 Si4'
_chemical_formula_sum 'C34 H46 Fe O3 Si4'
_chemical_formula_weight 670.92
_space_group_crystal_system triclinic
_space_group_IT_number 2
_space_group_name_Hall '-P 1'
_space_group_name_H-M_alt 'P -1'
_atom_sites_solution_hydrogens geom
_atom_sites_solution_primary direct
_atom_sites_solution_secondary difmap
_audit_creation_method SHELXL-2019/3
_audit_update_record
;
2025-08-04 deposited with the CCDC.	2025-09-16 downloaded from the CCDC.
;
_cell_angle_alpha 91.662(3)
_cell_angle_beta 105.985(3)
_cell_angle_gamma 91.460(3)
_cell_formula_units_Z 4
_cell_length_a 11.0624(7)
_cell_length_b 17.8802(13)
_cell_length_c 18.5402(13)
_cell_measurement_reflns_used 9402
_cell_measurement_temperature 100(2)
_cell_measurement_theta_max 28.25
_cell_measurement_theta_min 2.52
_cell_volume 3521.8(4)
_computing_cell_refinement 'SAINT V8.41 (Bruker AXS LLC)'
_computing_data_collection 'Bruker Instrument Service v8.5.5.6'
_computing_data_reduction 'SAINT V8.41 (Bruker AXS LLC)'
_computing_molecular_graphics 'PLATON (Spek, 2017)'
_computing_publication_material 'PLATON (Spek, 2017)'
_computing_structure_refinement 'SHELXL-2019/2 (Sheldrick, 2019)'
_computing_structure_solution 'SHELXT 2018 (Sheldrick, 2018)'
_diffrn_ambient_temperature 100(2)
_diffrn_measured_fraction_theta_full 0.999
_diffrn_measured_fraction_theta_max 0.998
_diffrn_measurement_device_type 'Bruker D8 Venture'
_diffrn_measurement_method '\w and \f scans'
_diffrn_radiation_type MoK\a
_diffrn_radiation_wavelength 0.71073
_diffrn_reflns_av_R_equivalents 0.0329
_diffrn_reflns_av_unetI/netI 0.0185
_diffrn_reflns_Laue_measured_fraction_full 0.999
_diffrn_reflns_Laue_measured_fraction_max 0.998
_diffrn_reflns_limit_h_max 14
_diffrn_reflns_limit_h_min -14
_diffrn_reflns_limit_k_max 23
_diffrn_reflns_limit_k_min -23
_diffrn_reflns_limit_l_max 24
_diffrn_reflns_limit_l_min -24
_diffrn_reflns_number 154544
_diffrn_reflns_point_group_measured_fraction_full 0.999
_diffrn_reflns_point_group_measured_fraction_max 0.998
_diffrn_reflns_theta_full 25.242
_diffrn_reflns_theta_max 28.289
_diffrn_reflns_theta_min 2.195
_diffrn_source 'microfocus sealed tube'
_diffrn_source_type 'I\mS Diamond II'
_exptl_absorpt_coefficient_mu 0.596
_exptl_absorpt_correction_T_max 0.91
_exptl_absorpt_correction_T_min 0.89
_exptl_absorpt_correction_type multi-scan
_exptl_absorpt_process_details
;
Krause, L., Herbst-Irmer, R., Sheldrick, G. M., Stalke, D. (2015).
J. Appl. Cryst. 48, 3-10.
;
_exptl_crystal_colour orange
_exptl_crystal_density_diffrn 1.265
_exptl_crystal_description prism
_exptl_crystal_F_000 1424
_exptl_crystal_size_max 0.19
_exptl_crystal_size_mid 0.19
_exptl_crystal_size_min 0.16
_refine_diff_density_max 2.746
_refine_diff_density_min -1.019
_refine_diff_density_rms 0.093
_refine_ls_extinction_method none
_refine_ls_goodness_of_fit_ref 1.058
_refine_ls_hydrogen_treatment constr
_refine_ls_matrix_type full
_refine_ls_number_parameters 775
_refine_ls_number_reflns 17463
_refine_ls_number_restraints 0
_refine_ls_restrained_S_all 1.058
_refine_ls_R_factor_all 0.0630
_refine_ls_R_factor_gt 0.0568
_refine_ls_shift/su_max 0.001
_refine_ls_shift/su_mean 0.000
_refine_ls_structure_factor_coef Fsqd
_refine_ls_weighting_details 'w=1/[\s^2^(Fo^2^)+(0.0619P)^2^+8.9669P] where P=(Fo^2^+2Fc^2^)/3'
_refine_ls_weighting_scheme calc
_refine_ls_wR_factor_gt 0.1458
_refine_ls_wR_factor_ref 0.1521
_reflns_Friedel_coverage 0.000
_reflns_number_gt 15836
_reflns_number_total 17463
_reflns_threshold_expression 'I > 2\s(I)'
_cod_data_source_file d5dt02029h2.cif
_cod_data_source_block hp160
_cod_depositor_comments 'Adding full bibliography for 7719844--7719848.cif.'
_cod_database_code 7719847
_shelx_shelxl_version_number 2019/3
_shelx_space_group_comment
;
The symmetry employed for this shelxl refinement is uniquely defined
by the following loop, which should always be used as a source of
symmetry information in preference to the above space-group names.
They are only intended as comments.
;
_shelx_estimated_absorpt_t_min 0.895
_shelx_estimated_absorpt_t_max 0.911

loop_
_space_group_symop_operation_xyz
'x, y, z'
'-x, -y, -z'

loop_
_atom_site_label
_atom_site_type_symbol
_atom_site_fract_x
_atom_site_fract_y
_atom_site_fract_z
_atom_site_U_iso_or_equiv
_atom_site_adp_type
_atom_site_occupancy
_atom_site_site_symmetry_order
_atom_site_calc_flag
_atom_site_refinement_flags_posn
_atom_site_refinement_flags_adp
_atom_site_refinement_flags_occupancy
_atom_site_disorder_assembly
_atom_site_disorder_group
Fe1 Fe -0.12335(4) 0.77072(2) 0.12747(2) 0.02068(9) Uani 1 1 d . . . . .
Si1 Si -0.13137(7) 0.98383(4) 0.28960(4) 0.02314(15) Uani 1 1 d . . . . .
Si2 Si -0.03614(9) 0.82991(4) 0.36335(4) 0.02888(17) Uani 1 1 d . . . . .
Si3 Si 0.11355(7) 0.91696(4) 0.27784(4) 0.01788(13) Uani 1 1 d . . . . .
Si4 Si 0.28643(7) 1.04293(5) 0.37612(4) 0.02724(16) Uani 1 1 d . . . . .
O1 O 0.16401(18) 0.98731(10) 0.33497(10) 0.0234(4) Uani 1 1 d . . . . .
O2 O 0.13456(17) 0.93265(10) 0.19391(9) 0.0188(3) Uani 1 1 d . . . . .
O3 O 0.21563(18) 0.84842(10) 0.29714(10) 0.0218(4) Uani 1 1 d . . . . .
C1 C -0.1317(2) 0.85684(13) 0.20470(14) 0.0205(5) Uani 1 1 d . . . . .
C2 C -0.1426(2) 0.88409(14) 0.13103(14) 0.0209(5) Uani 1 1 d . . . . .
H2 H -0.087748 0.920293 0.118852 0.025 Uiso 1 1 calc R U . . .
C3 C -0.2489(3) 0.84807(16) 0.07943(16) 0.0275(5) Uani 1 1 d . . . . .
H3 H -0.277762 0.856616 0.027239 0.033 Uiso 1 1 calc R U . . .
C4 C -0.3044(3) 0.79714(17) 0.11924(17) 0.0311(6) Uani 1 1 d . . . . .
H4 H -0.376530 0.765367 0.098513 0.037 Uiso 1 1 calc R U . . .
C5 C -0.2325(3) 0.80226(15) 0.19589(16) 0.0262(5) Uani 1 1 d . . . . .
H5 H -0.248749 0.774004 0.235030 0.031 Uiso 1 1 calc R U . . .
C6 C 0.0439(3) 0.71672(14) 0.15755(16) 0.0253(5) Uani 1 1 d . . . . .
H6 H 0.112069 0.727803 0.200883 0.030 Uiso 1 1 calc R U . . .
C7 C 0.0268(3) 0.74848(14) 0.08620(16) 0.0251(5) Uani 1 1 d . . . . .
H7 H 0.081593 0.784357 0.073474 0.030 Uiso 1 1 calc R U . . .
C8 C -0.0868(3) 0.71716(16) 0.03713(16) 0.0284(6) Uani 1 1 d . . . . .
H8 H -0.121347 0.728475 -0.014048 0.034 Uiso 1 1 calc R U . . .
C9 C -0.1398(3) 0.66568(15) 0.07858(17) 0.0295(6) Uani 1 1 d . . . . .
H9 H -0.215735 0.636680 0.059846 0.035 Uiso 1 1 calc R U . . .
C10 C -0.0585(3) 0.66554(15) 0.15285(17) 0.0285(6) Uani 1 1 d . . . . .
H10 H -0.070570 0.636293 0.192422 0.034 Uiso 1 1 calc R U . . .
C11 C -0.0486(2) 0.89170(13) 0.27886(13) 0.0197(4) Uani 1 1 d . . . . .
C12 C -0.0918(3) 1.05680(15) 0.22797(16) 0.0296(6) Uani 1 1 d . . . . .
H12A H -0.103950 1.035142 0.177198 0.044 Uiso 1 1 calc R U . . .
H12B H -0.003845 1.074091 0.248532 0.044 Uiso 1 1 calc R U . . .
H12C H -0.146825 1.099203 0.226041 0.044 Uiso 1 1 calc R U . . .
C13 C -0.3050(3) 0.9672(2) 0.2570(2) 0.0433(8) Uani 1 1 d . . . . .
H13A H -0.328922 0.924269 0.282383 0.065 Uiso 1 1 calc R U . . .
H13B H -0.330756 0.956856 0.202616 0.065 Uiso 1 1 calc R U . . .
H13C H -0.346722 1.011773 0.268836 0.065 Uiso 1 1 calc R U . . .
C14 C -0.0885(3) 1.02436(16) 0.38804(16) 0.0308(6) Uani 1 1 d . . . . .
H14A H -0.141230 1.066996 0.390681 0.046 Uiso 1 1 calc R U . . .
H14B H 0.000225 1.041186 0.402840 0.046 Uiso 1 1 calc R U . . .
H14C H -0.101967 0.986108 0.422088 0.046 Uiso 1 1 calc R U . . .
C15 C -0.0049(4) 0.73092(16) 0.34244(17) 0.0370(7) Uani 1 1 d . . . . .
H15A H 0.070851 0.729329 0.324823 0.055 Uiso 1 1 calc R U . . .
H15B H -0.076784 0.709024 0.303409 0.055 Uiso 1 1 calc R U . . .
H15C H 0.007786 0.702321 0.388067 0.055 Uiso 1 1 calc R U . . .
C16 C -0.1826(4) 0.82745(19) 0.3961(2) 0.0450(9) Uani 1 1 d . . . . .
H16A H -0.254698 0.810537 0.354338 0.068 Uiso 1 1 calc R U . . .
H16B H -0.197121 0.877718 0.413789 0.068 Uiso 1 1 calc R U . . .
H16C H -0.172420 0.792823 0.437187 0.068 Uiso 1 1 calc R U . . .
C17 C 0.0991(4) 0.86365(19) 0.44346(16) 0.0395(7) Uani 1 1 d . . . . .
H17A H 0.100756 0.834365 0.487574 0.059 Uiso 1 1 calc R U . . .
H17B H 0.089610 0.916628 0.455094 0.059 Uiso 1 1 calc R U . . .
H17C H 0.177862 0.857671 0.429770 0.059 Uiso 1 1 calc R U . . .
C18 C 0.4173(3) 1.0248(2) 0.33471(19) 0.0410(7) Uani 1 1 d . . . . .
H18A H 0.441933 0.972713 0.342495 0.061 Uiso 1 1 calc R U . . .
H18B H 0.489206 1.058461 0.358880 0.061 Uiso 1 1 calc R U . . .
H18C H 0.390143 1.033479 0.280771 0.061 Uiso 1 1 calc R U . . .
C19 C 0.2339(4) 1.14063(19) 0.3624(3) 0.0555(11) Uani 1 1 d . . . . .
H19A H 0.211955 1.150988 0.308815 0.083 Uiso 1 1 calc R U . . .
H19B H 0.302045 1.175376 0.389967 0.083 Uiso 1 1 calc R U . . .
H19C H 0.160133 1.147078 0.381189 0.083 Uiso 1 1 calc R U . . .
C20 C 0.3315(3) 1.0238(3) 0.47811(18) 0.0467(9) Uani 1 1 d . . . . .
H20A H 0.258001 1.028670 0.497470 0.070 Uiso 1 1 calc R U . . .
H20B H 0.398014 1.059858 0.505072 0.070 Uiso 1 1 calc R U . . .
H20C H 0.362291 0.972927 0.485470 0.070 Uiso 1 1 calc R U . . .
C21 C 0.2336(2) 0.88993(13) 0.18460(13) 0.0174(4) Uani 1 1 d . . . . .
C22 C 0.2770(2) 0.84267(13) 0.24075(13) 0.0190(4) Uani 1 1 d . . . . .
C23 C 0.2703(2) 0.90456(13) 0.11578(13) 0.0178(4) Uani 1 1 d . . . . .
C24 C 0.3941(3) 0.89981(14) 0.11216(15) 0.0239(5) Uani 1 1 d . . . . .
H24 H 0.458037 0.885722 0.154863 0.029 Uiso 1 1 calc R U . . .
C25 C 0.4240(3) 0.91573(16) 0.04592(18) 0.0304(6) Uani 1 1 d . . . . .
H25 H 0.508430 0.912236 0.043569 0.037 Uiso 1 1 calc R U . . .
C26 C 0.3316(3) 0.93663(17) -0.01661(17) 0.0330(6) Uani 1 1 d . . . . .
H26 H 0.352642 0.947358 -0.061669 0.040 Uiso 1 1 calc R U . . .
C27 C 0.2090(3) 0.94181(16) -0.01324(15) 0.0282(6) Uani 1 1 d . . . . .
H27 H 0.145637 0.956216 -0.056066 0.034 Uiso 1 1 calc R U . . .
C28 C 0.1778(3) 0.92607(14) 0.05248(14) 0.0210(5) Uani 1 1 d . . . . .
H28 H 0.093301 0.929932 0.054449 0.025 Uiso 1 1 calc R U . . .
C29 C 0.3711(2) 0.78476(14) 0.25297(14) 0.0206(5) Uani 1 1 d . . . . .
C30 C 0.4369(3) 0.77007(17) 0.32701(16) 0.0303(6) Uani 1 1 d . . . . .
H30 H 0.423049 0.799018 0.367586 0.036 Uiso 1 1 calc R U . . .
C31 C 0.5226(3) 0.71310(19) 0.34102(18) 0.0361(7) Uani 1 1 d . . . . .
H31 H 0.566601 0.703113 0.391309 0.043 Uiso 1 1 calc R U . . .
C32 C 0.5443(3) 0.67077(17) 0.28248(19) 0.0330(6) Uani 1 1 d . . . . .
H32 H 0.603238 0.632028 0.292530 0.040 Uiso 1 1 calc R U . . .
C33 C 0.4798(3) 0.68517(15) 0.20910(17) 0.0284(6) Uani 1 1 d . . . . .
H33 H 0.495284 0.656477 0.168836 0.034 Uiso 1 1 calc R U . . .
C34 C 0.3926(2) 0.74126(14) 0.19397(15) 0.0231(5) Uani 1 1 d . . . . .
H34 H 0.347600 0.750101 0.143566 0.028 Uiso 1 1 calc R U . . .
Fe2 Fe 0.71656(4) 0.34909(2) 0.09318(2) 0.02455(9) Uani 1 1 d . . . . .
Si5 Si 0.93169(7) 0.33053(4) 0.35424(4) 0.02557(15) Uani 1 1 d . . . . .
Si6 Si 0.83238(7) 0.48903(4) 0.29632(4) 0.02259(14) Uani 1 1 d . . . . .
Si7 Si 0.65015(7) 0.36183(4) 0.30019(4) 0.02161(14) Uani 1 1 d . . . . .
Si8 Si 0.58858(8) 0.34448(5) 0.45075(5) 0.03255(18) Uani 1 1 d . . . . .
O4 O 0.66881(19) 0.35857(12) 0.38942(11) 0.0283(4) Uani 1 1 d . . . . .
O5 O 0.56823(18) 0.28626(10) 0.25597(11) 0.0249(4) Uani 1 1 d . . . . .
O6 O 0.53895(17) 0.42170(10) 0.26247(11) 0.0241(4) Uani 1 1 d . . . . .
C41 C 0.8154(2) 0.35097(14) 0.20728(15) 0.0228(5) Uani 1 1 d . . . . .
C42 C 0.7805(3) 0.27586(15) 0.17729(16) 0.0265(5) Uani 1 1 d . . . . .
H42 H 0.729745 0.241087 0.194887 0.032 Uiso 1 1 calc R U . . .
C43 C 0.8343(3) 0.26231(16) 0.11716(18) 0.0302(6) Uani 1 1 d . . . . .
H43 H 0.826356 0.216815 0.088210 0.036 Uiso 1 1 calc R U . . .
C44 C 0.9018(3) 0.32794(17) 0.10746(17) 0.0305(6) Uani 1 1 d . . . . .
H44 H 0.946980 0.334255 0.071157 0.037 Uiso 1 1 calc R U . . .
C45 C 0.8894(3) 0.38300(16) 0.16244(16) 0.0262(5) Uani 1 1 d . . . . .
H45 H 0.924415 0.432619 0.168329 0.031 Uiso 1 1 calc R U . . .
C46 C 0.5539(3) 0.40807(17) 0.07179(16) 0.0304(6) Uani 1 1 d . . . . .
H46 H 0.524167 0.436001 0.107422 0.037 Uiso 1 1 calc R U . . .
C47 C 0.5264(3) 0.33103(18) 0.05106(16) 0.0311(6) Uani 1 1 d . . . . .
H47 H 0.474505 0.298503 0.070312 0.037 Uiso 1 1 calc R U . . .
C48 C 0.5896(3) 0.31105(19) -0.00327(17) 0.0342(6) Uani 1 1 d . . . . .
H48 H 0.587818 0.262843 -0.026552 0.041 Uiso 1 1 calc R U . . .
C49 C 0.6561(3) 0.3758(2) -0.01676(17) 0.0360(7) Uani 1 1 d . . . . .
H49 H 0.706530 0.378449 -0.050693 0.043 Uiso 1 1 calc R U . . .
C50 C 0.6341(3) 0.43592(19) 0.02939(17) 0.0338(6) Uani 1 1 d . . . . .
H50 H 0.667032 0.485795 0.031619 0.041 Uiso 1 1 calc R U . . .
C51 C 0.8034(2) 0.38242(14) 0.28312(15) 0.0216(5) Uani 1 1 d . . . . .
C52 C 0.8752(3) 0.23223(16) 0.36252(19) 0.0350(6) Uani 1 1 d . . . . .
H52A H 0.858578 0.205370 0.313762 0.053 Uiso 1 1 calc R U . . .
H52B H 0.797651 0.233244 0.378300 0.053 Uiso 1 1 calc R U . . .
H52C H 0.939812 0.206700 0.399825 0.053 Uiso 1 1 calc R U . . .
C53 C 1.0749(3) 0.32433(18) 0.3202(2) 0.0353(7) Uani 1 1 d . . . . .
H53A H 1.144165 0.305516 0.359984 0.053 Uiso 1 1 calc R U . . .
H53B H 1.098593 0.374110 0.306723 0.053 Uiso 1 1 calc R U . . .
H53C H 1.057247 0.290111 0.276018 0.053 Uiso 1 1 calc R U . . .
C54 C 0.9794(3) 0.37427(19) 0.45201(17) 0.0350(6) Uani 1 1 d . . . . .
H54A H 1.042725 0.343801 0.484770 0.052 Uiso 1 1 calc R U . . .
H54B H 0.905551 0.376900 0.471318 0.052 Uiso 1 1 calc R U . . .
H54C H 1.014851 0.424868 0.450823 0.052 Uiso 1 1 calc R U . . .
C55 C 0.7392(3) 0.53780(15) 0.21226(16) 0.0270(5) Uani 1 1 d . . . . .
H55A H 0.753402 0.592048 0.220852 0.040 Uiso 1 1 calc R U . . .
H55B H 0.649567 0.525077 0.203697 0.040 Uiso 1 1 calc R U . . .
H55C H 0.765857 0.521846 0.168152 0.040 Uiso 1 1 calc R U . . .
C56 C 1.0023(3) 0.51764(16) 0.31505(18) 0.0310(6) Uani 1 1 d . . . . .
H56A H 1.032783 0.501229 0.272516 0.046 Uiso 1 1 calc R U . . .
H56B H 1.051041 0.494440 0.360727 0.046 Uiso 1 1 calc R U . . .
H56C H 1.012002 0.572240 0.321740 0.046 Uiso 1 1 calc R U . . .
C57 C 0.7790(3) 0.52441(16) 0.37875(16) 0.0293(6) Uani 1 1 d . . . . .
H57A H 0.795046 0.578668 0.385586 0.044 Uiso 1 1 calc R U . . .
H57B H 0.825443 0.499840 0.424152 0.044 Uiso 1 1 calc R U . . .
H57C H 0.688724 0.513143 0.369408 0.044 Uiso 1 1 calc R U . . .
C58 C 0.4351(4) 0.3879(3) 0.4207(3) 0.0671(14) Uani 1 1 d . . . . .
H58A H 0.447646 0.441911 0.416648 0.101 Uiso 1 1 calc R U . . .
H58B H 0.388376 0.379006 0.457697 0.101 Uiso 1 1 calc R U . . .
H58C H 0.387443 0.366002 0.371777 0.101 Uiso 1 1 calc R U . . .
C59 C 0.5664(4) 0.2419(2) 0.4565(2) 0.0557(10) Uani 1 1 d . . . . .
H59A H 0.525562 0.220089 0.406341 0.084 Uiso 1 1 calc R U . . .
H59B H 0.513381 0.231820 0.489922 0.084 Uiso 1 1 calc R U . . .
H59C H 0.648380 0.219641 0.476363 0.084 Uiso 1 1 calc R U . . .
C60 C 0.6845(4) 0.3857(3) 0.5429(2) 0.0578(11) Uani 1 1 d . . . . .
H60A H 0.759460 0.356197 0.561604 0.087 Uiso 1 1 calc R U . . .
H60B H 0.634288 0.385068 0.579016 0.087 Uiso 1 1 calc R U . . .
H60C H 0.710066 0.437401 0.536638 0.087 Uiso 1 1 calc R U . . .
C61 C 0.4463(2) 0.30680(14) 0.21839(15) 0.0228(5) Uani 1 1 d . . . . .
C62 C 0.4314(2) 0.38187(14) 0.22078(15) 0.0229(5) Uani 1 1 d . . . . .
C63 C 0.3593(2) 0.24396(14) 0.18577(15) 0.0222(5) Uani 1 1 d . . . . .
C64 C 0.2303(3) 0.24768(15) 0.17818(17) 0.0266(5) Uani 1 1 d . . . . .
H64 H 0.196953 0.292581 0.192086 0.032 Uiso 1 1 calc R U . . .
C65 C 0.1507(3) 0.18572(16) 0.15030(19) 0.0324(6) Uani 1 1 d . . . . .
H65 H 0.063354 0.188317 0.145959 0.039 Uiso 1 1 calc R U . . .
C66 C 0.1979(3) 0.12026(16) 0.12881(19) 0.0324(6) Uani 1 1 d . . . . .
H66 H 0.142922 0.078324 0.109372 0.039 Uiso 1 1 calc R U . . .
C67 C 0.3249(3) 0.11613(15) 0.13570(18) 0.0297(6) Uani 1 1 d . . . . .
H67 H 0.357353 0.071283 0.120939 0.036 Uiso 1 1 calc R U . . .
C68 C 0.4056(3) 0.17740(14) 0.16418(17) 0.0259(5) Uani 1 1 d . . . . .
H68 H 0.493011 0.174020 0.169024 0.031 Uiso 1 1 calc R U . . .
C69 C 0.3269(2) 0.42946(13) 0.18498(15) 0.0215(5) Uani 1 1 d . . . . .
C70 C 0.3123(3) 0.49655(15) 0.22206(16) 0.0267(5) Uani 1 1 d . . . . .
H70 H 0.367392 0.509449 0.270193 0.032 Uiso 1 1 calc R U . . .
C71 C 0.2177(3) 0.54423(15) 0.18880(17) 0.0282(6) Uani 1 1 d . . . . .
H71 H 0.208394 0.589518 0.214516 0.034 Uiso 1 1 calc R U . . .
C72 C 0.1367(3) 0.52667(15) 0.11865(17) 0.0265(5) Uani 1 1 d . . . . .
H72 H 0.071364 0.559239 0.096496 0.032 Uiso 1 1 calc R U . . .
C73 C 0.1521(3) 0.46061(16) 0.08082(16) 0.0282(5) Uani 1 1 d . . . . .
H73 H 0.097458 0.448295 0.032415 0.034 Uiso 1 1 calc R U . . .
C74 C 0.2466(2) 0.41293(14) 0.11344(15) 0.0240(5) Uani 1 1 d . . . . .
H74 H 0.257085 0.368430 0.086868 0.029 Uiso 1 1 calc R U . . .

loop_
_atom_site_aniso_label
_atom_site_aniso_U_11
_atom_site_aniso_U_22
_atom_site_aniso_U_33
_atom_site_aniso_U_23
_atom_site_aniso_U_13
_atom_site_aniso_U_12
Fe1 0.02348(18) 0.01695(17) 0.02286(18) -0.00597(13) 0.00945(14) -0.00222(13)
Si1 0.0266(4) 0.0201(3) 0.0248(3) -0.0061(3) 0.0111(3) 0.0023(3)
Si2 0.0516(5) 0.0189(3) 0.0223(3) 0.0005(3) 0.0207(3) 0.0003(3)
Si3 0.0235(3) 0.0156(3) 0.0150(3) -0.0007(2) 0.0060(2) 0.0029(2)
Si4 0.0241(4) 0.0290(4) 0.0258(4) -0.0058(3) 0.0025(3) 0.0038(3)
O1 0.0265(9) 0.0216(9) 0.0209(8) -0.0058(7) 0.0050(7) 0.0003(7)
O2 0.0223(8) 0.0185(8) 0.0171(8) 0.0027(6) 0.0073(6) 0.0055(6)
O3 0.0294(9) 0.0222(8) 0.0162(8) 0.0039(6) 0.0092(7) 0.0081(7)
C1 0.0244(12) 0.0164(10) 0.0226(11) -0.0038(9) 0.0101(9) 0.0011(9)
C2 0.0233(12) 0.0188(11) 0.0208(11) -0.0019(9) 0.0064(9) 0.0029(9)
C3 0.0229(12) 0.0297(13) 0.0275(13) -0.0063(10) 0.0037(10) 0.0039(10)
C4 0.0231(13) 0.0338(15) 0.0362(15) -0.0120(12) 0.0094(11) -0.0029(11)
C5 0.0274(13) 0.0230(12) 0.0316(14) -0.0066(10) 0.0151(11) -0.0025(10)
C6 0.0293(13) 0.0165(11) 0.0314(13) -0.0044(10) 0.0110(11) 0.0025(9)
C7 0.0296(13) 0.0191(11) 0.0312(13) -0.0050(10) 0.0170(11) -0.0018(10)
C8 0.0363(15) 0.0244(13) 0.0265(13) -0.0087(10) 0.0132(11) -0.0013(11)
C9 0.0339(15) 0.0215(12) 0.0360(15) -0.0130(11) 0.0165(12) -0.0071(10)
C10 0.0398(15) 0.0159(11) 0.0344(14) -0.0035(10) 0.0184(12) -0.0012(10)
C11 0.0271(12) 0.0161(10) 0.0185(11) -0.0012(8) 0.0110(9) 0.0012(9)
C12 0.0415(16) 0.0229(12) 0.0236(12) -0.0003(10) 0.0073(11) 0.0086(11)
C13 0.0288(15) 0.0411(18) 0.062(2) -0.0183(16) 0.0171(15) 0.0032(13)
C14 0.0490(17) 0.0212(12) 0.0276(13) -0.0060(10) 0.0202(12) 0.0023(11)
C15 0.067(2) 0.0208(13) 0.0276(14) 0.0054(11) 0.0203(14) 0.0042(13)
C16 0.070(2) 0.0335(16) 0.0461(19) -0.0004(14) 0.0420(19) -0.0039(16)
C17 0.066(2) 0.0347(16) 0.0175(12) 0.0020(11) 0.0108(13) 0.0045(15)
C18 0.0309(16) 0.058(2) 0.0345(16) -0.0069(15) 0.0119(13) -0.0048(14)
C19 0.0384(19) 0.0257(16) 0.090(3) -0.0102(17) -0.0020(19) -0.0027(13)
C20 0.0316(16) 0.078(3) 0.0273(15) -0.0121(16) 0.0041(12) 0.0011(16)
C21 0.0201(11) 0.0159(10) 0.0172(10) 0.0000(8) 0.0067(8) 0.0021(8)
C22 0.0228(11) 0.0179(11) 0.0168(10) 0.0008(8) 0.0064(9) 0.0028(9)
C23 0.0237(11) 0.0132(10) 0.0171(10) 0.0005(8) 0.0070(9) 0.0002(8)
C24 0.0244(12) 0.0209(12) 0.0278(13) 0.0045(9) 0.0092(10) 0.0006(9)
C25 0.0320(14) 0.0270(13) 0.0392(15) 0.0061(11) 0.0210(12) 0.0001(11)
C26 0.0478(18) 0.0290(14) 0.0302(14) 0.0072(11) 0.0233(13) 0.0024(12)
C27 0.0410(16) 0.0258(13) 0.0193(12) 0.0055(10) 0.0104(11) 0.0043(11)
C28 0.0271(12) 0.0179(11) 0.0193(11) 0.0023(9) 0.0084(9) 0.0033(9)
C29 0.0216(11) 0.0185(11) 0.0233(12) 0.0050(9) 0.0079(9) 0.0035(9)
C30 0.0333(15) 0.0362(15) 0.0231(13) 0.0072(11) 0.0091(11) 0.0132(12)
C31 0.0336(15) 0.0460(18) 0.0307(15) 0.0173(13) 0.0094(12) 0.0176(13)
C32 0.0303(14) 0.0291(14) 0.0435(17) 0.0137(12) 0.0141(13) 0.0145(11)
C33 0.0295(14) 0.0214(12) 0.0372(15) 0.0004(11) 0.0135(11) 0.0056(10)
C34 0.0248(12) 0.0203(11) 0.0245(12) 0.0013(9) 0.0069(10) 0.0038(9)
Fe2 0.02357(19) 0.0270(2) 0.02443(19) -0.00362(14) 0.00968(15) -0.00229(14)
Si5 0.0255(4) 0.0226(3) 0.0287(4) 0.0047(3) 0.0068(3) 0.0047(3)
Si6 0.0242(3) 0.0168(3) 0.0265(3) -0.0008(3) 0.0067(3) 0.0004(2)
Si7 0.0228(3) 0.0183(3) 0.0243(3) 0.0005(2) 0.0075(3) 0.0002(2)
Si8 0.0291(4) 0.0430(5) 0.0256(4) -0.0002(3) 0.0084(3) -0.0051(3)
O4 0.0298(10) 0.0309(10) 0.0260(9) 0.0026(8) 0.0105(8) -0.0011(8)
O5 0.0210(9) 0.0163(8) 0.0363(10) -0.0007(7) 0.0061(8) 0.0000(7)
O6 0.0217(9) 0.0164(8) 0.0323(10) -0.0035(7) 0.0048(7) -0.0008(7)
C41 0.0218(12) 0.0193(11) 0.0275(12) -0.0004(9) 0.0074(10) 0.0016(9)
C42 0.0281(13) 0.0209(12) 0.0295(13) -0.0030(10) 0.0067(11) 0.0011(10)
C43 0.0272(13) 0.0255(13) 0.0393(15) -0.0059(11) 0.0121(12) 0.0032(10)
C44 0.0248(13) 0.0348(15) 0.0340(14) -0.0060(12) 0.0125(11) 0.0001(11)
C45 0.0235(12) 0.0263(13) 0.0308(13) -0.0030(10) 0.0112(10) -0.0017(10)
C46 0.0278(14) 0.0352(15) 0.0275(13) 0.0030(11) 0.0060(11) 0.0045(11)
C47 0.0240(13) 0.0396(16) 0.0279(13) -0.0021(11) 0.0051(11) -0.0042(11)
C48 0.0310(15) 0.0424(17) 0.0281(14) -0.0048(12) 0.0075(12) -0.0065(12)
C49 0.0349(16) 0.0485(18) 0.0256(14) 0.0004(12) 0.0108(12) -0.0057(13)
C50 0.0319(15) 0.0374(16) 0.0311(14) 0.0067(12) 0.0068(12) -0.0018(12)
C51 0.0234(12) 0.0158(10) 0.0254(12) -0.0006(9) 0.0065(9) 0.0002(9)
C52 0.0434(17) 0.0237(13) 0.0385(16) 0.0071(12) 0.0111(13) 0.0052(12)
C53 0.0272(14) 0.0345(15) 0.0459(18) 0.0076(13) 0.0115(13) 0.0097(12)
C54 0.0339(15) 0.0380(16) 0.0287(14) 0.0026(12) 0.0010(12) 0.0036(12)
C55 0.0321(14) 0.0186(11) 0.0316(14) 0.0019(10) 0.0108(11) 0.0008(10)
C56 0.0280(14) 0.0227(13) 0.0405(16) -0.0014(11) 0.0071(12) -0.0020(10)
C57 0.0342(15) 0.0237(13) 0.0288(13) -0.0049(10) 0.0071(11) 0.0015(11)
C58 0.043(2) 0.113(4) 0.055(2) 0.019(3) 0.0261(19) 0.022(2)
C59 0.063(3) 0.056(2) 0.050(2) 0.0108(18) 0.0205(19) -0.020(2)
C60 0.055(2) 0.084(3) 0.0353(18) -0.0109(19) 0.0174(17) -0.022(2)
C61 0.0201(11) 0.0179(11) 0.0310(13) -0.0038(9) 0.0085(10) -0.0009(9)
C62 0.0187(11) 0.0177(11) 0.0318(13) -0.0047(9) 0.0070(10) -0.0013(9)
C63 0.0243(12) 0.0153(11) 0.0285(12) -0.0022(9) 0.0106(10) -0.0016(9)
C64 0.0246(13) 0.0180(11) 0.0398(15) -0.0035(10) 0.0141(11) -0.0023(9)
C65 0.0245(13) 0.0245(13) 0.0502(18) -0.0014(12) 0.0143(12) -0.0058(10)
C66 0.0335(15) 0.0183(12) 0.0449(17) -0.0042(11) 0.0114(13) -0.0084(10)
C67 0.0347(15) 0.0149(11) 0.0410(16) -0.0055(10) 0.0139(12) -0.0029(10)
C68 0.0231(12) 0.0169(11) 0.0394(15) -0.0043(10) 0.0121(11) -0.0015(9)
C69 0.0190(11) 0.0156(11) 0.0301(13) -0.0023(9) 0.0074(10) -0.0001(8)
C70 0.0267(13) 0.0185(12) 0.0329(14) -0.0060(10) 0.0056(11) 0.0022(10)
C71 0.0295(14) 0.0185(12) 0.0365(15) -0.0041(10) 0.0092(11) 0.0042(10)
C72 0.0241(12) 0.0201(12) 0.0359(14) 0.0014(10) 0.0088(11) 0.0037(9)
C73 0.0272(13) 0.0258(13) 0.0292(13) -0.0036(10) 0.0041(11) 0.0018(10)
C74 0.0232(12) 0.0182(11) 0.0298(13) -0.0065(9) 0.0071(10) -0.0007(9)

loop_
_atom_type_symbol
_atom_type_description
_atom_type_scat_dispersion_real
_atom_type_scat_dispersion_imag
_atom_type_scat_source
C C 0.0033 0.0016 'International Tables Vol C Tables 4.2.6.8 and 6.1.1.4'
H H 0.0000 0.0000 'International Tables Vol C Tables 4.2.6.8 and 6.1.1.4'
Fe Fe 0.3463 0.8444 'International Tables Vol C Tables 4.2.6.8 and 6.1.1.4'
O O 0.0106 0.0060 'International Tables Vol C Tables 4.2.6.8 and 6.1.1.4'
Si Si 0.0817 0.0704 'International Tables Vol C Tables 4.2.6.8 and 6.1.1.4'

loop_
_geom_angle_atom_site_label_1
_geom_angle_atom_site_label_2
_geom_angle_atom_site_label_3
_geom_angle
_geom_angle_site_symmetry_1
_geom_angle_site_symmetry_3
_geom_angle_publ_flag
C3 Fe1 C4 40.83(12) . . ?
C3 Fe1 C9 118.85(12) . . ?
C4 Fe1 C9 103.67(12) . . ?
C3 Fe1 C2 40.80(10) . . ?
C4 Fe1 C2 68.63(11) . . ?
C9 Fe1 C2 156.18(12) . . ?
C3 Fe1 C8 103.09(12) . . ?
C4 Fe1 C8 117.90(12) . . ?
C9 Fe1 C8 40.91(11) . . ?
C2 Fe1 C8 121.24(11) . . ?
C3 Fe1 C10 156.53(12) . . ?
C4 Fe1 C10 122.25(12) . . ?
C9 Fe1 C10 40.65(12) . . ?
C2 Fe1 C10 162.09(11) . . ?
C8 Fe1 C10 68.47(12) . . ?
C3 Fe1 C7 120.43(12) . . ?
C4 Fe1 C7 154.78(12) . . ?
C9 Fe1 C7 68.46(11) . . ?
C2 Fe1 C7 108.43(10) . . ?
C8 Fe1 C7 40.63(11) . . ?
C10 Fe1 C7 68.17(11) . . ?
C3 Fe1 C6 158.49(12) . . ?
C4 Fe1 C6 160.66(12) . . ?
C9 Fe1 C6 68.32(12) . . ?
C2 Fe1 C6 125.63(11) . . ?
C8 Fe1 C6 68.32(12) . . ?
C10 Fe1 C6 40.46(11) . . ?
C7 Fe1 C6 40.47(11) . . ?
C3 Fe1 C5 68.31(12) . . ?
C4 Fe1 C5 40.73(12) . . ?
C9 Fe1 C5 121.59(11) . . ?
C2 Fe1 C5 68.05(11) . . ?
C8 Fe1 C5 155.44(12) . . ?
C10 Fe1 C5 109.85(11) . . ?
C7 Fe1 C5 163.39(12) . . ?
C6 Fe1 C5 127.37(12) . . ?
C3 Fe1 C1 68.65(11) . . ?
C4 Fe1 C1 68.72(11) . . ?
C9 Fe1 C1 159.40(11) . . ?
C2 Fe1 C1 40.65(10) . . ?
C8 Fe1 C1 159.66(11) . . ?
C10 Fe1 C1 126.18(11) . . ?
C7 Fe1 C1 126.38(10) . . ?
C6 Fe1 C1 112.32(10) . . ?
C5 Fe1 C1 40.46(10) . . ?
C13 Si1 C14 108.70(16) . . ?
C13 Si1 C12 106.44(17) . . ?
C14 Si1 C12 107.72(13) . . ?
C13 Si1 C11 109.54(13) . . ?
C14 Si1 C11 113.78(13) . . ?
C12 Si1 C11 110.39(12) . . ?
C15 Si2 C17 106.07(16) . . ?
C15 Si2 C16 106.44(16) . . ?
C17 Si2 C16 108.58(17) . . ?
C15 Si2 C11 112.12(12) . . ?
C17 Si2 C11 110.00(13) . . ?
C16 Si2 C11 113.30(15) . . ?
O1 Si3 O2 110.98(10) . . ?
O1 Si3 O3 109.90(10) . . ?
O2 Si3 O3 94.88(9) . . ?
O1 Si3 C11 108.76(11) . . ?
O2 Si3 C11 116.03(10) . . ?
O3 Si3 C11 115.69(11) . . ?
O1 Si4 C18 109.90(13) . . ?
O1 Si4 C19 107.01(14) . . ?
C18 Si4 C19 111.7(2) . . ?
O1 Si4 C20 107.44(15) . . ?
C18 Si4 C20 111.13(16) . . ?
C19 Si4 C20 109.5(2) . . ?
Si3 O1 Si4 145.63(13) . . ?
C21 O2 Si3 108.88(14) . . ?
C22 O3 Si3 109.16(15) . . ?
C5 C1 C2 106.0(2) . . ?
C5 C1 C11 126.6(2) . . ?
C2 C1 C11 126.1(2) . . ?
C5 C1 Fe1 68.33(14) . . ?
C2 C1 Fe1 67.87(13) . . ?
C11 C1 Fe1 138.31(18) . . ?
C3 C2 C1 108.9(2) . . ?
C3 C2 Fe1 69.06(15) . . ?
C1 C2 Fe1 71.48(14) . . ?
C3 C2 H2 125.5 . . ?
C1 C2 H2 125.5 . . ?
Fe1 C2 H2 125.5 . . ?
C4 C3 C2 108.2(2) . . ?
C4 C3 Fe1 69.77(17) . . ?
C2 C3 Fe1 70.14(15) . . ?
C4 C3 H3 125.9 . . ?
C2 C3 H3 125.9 . . ?
Fe1 C3 H3 125.8 . . ?
C3 C4 C5 107.6(2) . . ?
C3 C4 Fe1 69.40(16) . . ?
C5 C4 Fe1 70.37(16) . . ?
C3 C4 H4 126.2 . . ?
C5 C4 H4 126.2 . . ?
Fe1 C4 H4 125.6 . . ?
C4 C5 C1 109.2(2) . . ?
C4 C5 Fe1 68.89(16) . . ?
C1 C5 Fe1 71.20(14) . . ?
C4 C5 H5 125.4 . . ?
C1 C5 H5 125.4 . . ?
Fe1 C5 H5 126.1 . . ?
C10 C6 C7 108.1(3) . . ?
C10 C6 Fe1 69.64(16) . . ?
C7 C6 Fe1 69.73(16) . . ?
C10 C6 H6 125.9 . . ?
C7 C6 H6 125.9 . . ?
Fe1 C6 H6 126.3 . . ?
C6 C7 C8 108.1(2) . . ?
C6 C7 Fe1 69.80(15) . . ?
C8 C7 Fe1 69.38(15) . . ?
C6 C7 H7 126.0 . . ?
C8 C7 H7 126.0 . . ?
Fe1 C7 H7 126.4 . . ?
C7 C8 C9 107.8(3) . . ?
C7 C8 Fe1 69.99(15) . . ?
C9 C8 Fe1 69.46(15) . . ?
C7 C8 H8 126.1 . . ?
C9 C8 H8 126.1 . . ?
Fe1 C8 H8 126.0 . . ?
C10 C9 C8 107.9(2) . . ?
C10 C9 Fe1 69.97(15) . . ?
C8 C9 Fe1 69.63(15) . . ?
C10 C9 H9 126.1 . . ?
C8 C9 H9 126.1 . . ?
Fe1 C9 H9 125.9 . . ?
C6 C10 C9 108.1(2) . . ?
C6 C10 Fe1 69.90(15) . . ?
C9 C10 Fe1 69.38(16) . . ?
C6 C10 H10 125.9 . . ?
C9 C10 H10 125.9 . . ?
Fe1 C10 H10 126.4 . . ?
C1 C11 Si3 114.49(16) . . ?
C1 C11 Si2 113.73(17) . . ?
Si3 C11 Si2 106.85(13) . . ?
C1 C11 Si1 102.92(16) . . ?
Si3 C11 Si1 107.46(12) . . ?
Si2 C11 Si1 111.26(12) . . ?
Si1 C12 H12A 109.5 . . ?
Si1 C12 H12B 109.5 . . ?
H12A C12 H12B 109.5 . . ?
Si1 C12 H12C 109.5 . . ?
H12A C12 H12C 109.5 . . ?
H12B C12 H12C 109.5 . . ?
Si1 C13 H13A 109.5 . . ?
Si1 C13 H13B 109.5 . . ?
H13A C13 H13B 109.5 . . ?
Si1 C13 H13C 109.5 . . ?
H13A C13 H13C 109.5 . . ?
H13B C13 H13C 109.5 . . ?
Si1 C14 H14A 109.5 . . ?
Si1 C14 H14B 109.5 . . ?
H14A C14 H14B 109.5 . . ?
Si1 C14 H14C 109.5 . . ?
H14A C14 H14C 109.5 . . ?
H14B C14 H14C 109.5 . . ?
Si2 C15 H15A 109.5 . . ?
Si2 C15 H15B 109.5 . . ?
H15A C15 H15B 109.5 . . ?
Si2 C15 H15C 109.5 . . ?
H15A C15 H15C 109.5 . . ?
H15B C15 H15C 109.5 . . ?
Si2 C16 H16A 109.5 . . ?
Si2 C16 H16B 109.5 . . ?
H16A C16 H16B 109.5 . . ?
Si2 C16 H16C 109.5 . . ?
H16A C16 H16C 109.5 . . ?
H16B C16 H16C 109.5 . . ?
Si2 C17 H17A 109.5 . . ?
Si2 C17 H17B 109.5 . . ?
H17A C17 H17B 109.5 . . ?
Si2 C17 H17C 109.5 . . ?
H17A C17 H17C 109.5 . . ?
H17B C17 H17C 109.5 . . ?
Si4 C18 H18A 109.5 . . ?
Si4 C18 H18B 109.5 . . ?
H18A C18 H18B 109.5 . . ?
Si4 C18 H18C 109.5 . . ?
H18A C18 H18C 109.5 . . ?
H18B C18 H18C 109.5 . . ?
Si4 C19 H19A 109.5 . . ?
Si4 C19 H19B 109.5 . . ?
H19A C19 H19B 109.5 . . ?
Si4 C19 H19C 109.5 . . ?
H19A C19 H19C 109.5 . . ?
H19B C19 H19C 109.5 . . ?
Si4 C20 H20A 109.5 . . ?
Si4 C20 H20B 109.5 . . ?
H20A C20 H20B 109.5 . . ?
Si4 C20 H20C 109.5 . . ?
H20A C20 H20C 109.5 . . ?
H20B C20 H20C 109.5 . . ?
C22 C21 O2 113.5(2) . . ?
C22 C21 C23 132.3(2) . . ?
O2 C21 C23 114.2(2) . . ?
C21 C22 O3 113.1(2) . . ?
C21 C22 C29 133.2(2) . . ?
O3 C22 C29 113.7(2) . . ?
C24 C23 C28 119.1(2) . . ?
C24 C23 C21 122.4(2) . . ?
C28 C23 C21 118.5(2) . . ?
C25 C24 C23 120.0(3) . . ?
C25 C24 H24 120.0 . . ?
C23 C24 H24 120.0 . . ?
C26 C25 C24 120.5(3) . . ?
C26 C25 H25 119.8 . . ?
C24 C25 H25 119.8 . . ?
C27 C26 C25 119.8(3) . . ?
C27 C26 H26 120.1 . . ?
C25 C26 H26 120.1 . . ?
C26 C27 C28 120.3(3) . . ?
C26 C27 H27 119.9 . . ?
C28 C27 H27 119.9 . . ?
C27 C28 C23 120.3(2) . . ?
C27 C28 H28 119.8 . . ?
C23 C28 H28 119.8 . . ?
C34 C29 C30 119.1(2) . . ?
C34 C29 C22 122.5(2) . . ?
C30 C29 C22 118.2(2) . . ?
C31 C30 C29 119.9(3) . . ?
C31 C30 H30 120.0 . . ?
C29 C30 H30 120.0 . . ?
C32 C31 C30 120.7(3) . . ?
C32 C31 H31 119.7 . . ?
C30 C31 H31 119.7 . . ?
C31 C32 C33 119.7(3) . . ?
C31 C32 H32 120.2 . . ?
C33 C32 H32 120.2 . . ?
C32 C33 C34 120.5(3) . . ?
C32 C33 H33 119.7 . . ?
C34 C33 H33 119.7 . . ?
C33 C34 C29 120.1(2) . . ?
C33 C34 H34 120.0 . . ?
C29 C34 H34 120.0 . . ?
C43 Fe2 C48 102.02(13) . . ?
C43 Fe2 C49 116.47(13) . . ?
C48 Fe2 C49 40.87(13) . . ?
C43 Fe2 C44 40.75(12) . . ?
C48 Fe2 C44 118.45(13) . . ?
C49 Fe2 C44 103.19(13) . . ?
C43 Fe2 C47 121.18(13) . . ?
C48 Fe2 C47 40.70(12) . . ?
C49 Fe2 C47 68.46(12) . . ?
C44 Fe2 C47 155.98(12) . . ?
C43 Fe2 C42 40.68(11) . . ?
C48 Fe2 C42 118.85(12) . . ?
C49 Fe2 C42 152.99(13) . . ?
C44 Fe2 C42 68.57(12) . . ?
C47 Fe2 C42 108.14(12) . . ?
C43 Fe2 C45 68.47(12) . . ?
C48 Fe2 C45 157.10(12) . . ?
C49 Fe2 C45 123.21(12) . . ?
C44 Fe2 C45 40.99(11) . . ?
C47 Fe2 C45 161.85(12) . . ?
C42 Fe2 C45 68.20(11) . . ?
C43 Fe2 C50 153.84(13) . . ?
C48 Fe2 C50 68.52(13) . . ?
C49 Fe2 C50 40.65(13) . . ?
C44 Fe2 C50 120.85(13) . . ?
C47 Fe2 C50 68.24(13) . . ?
C42 Fe2 C50 165.12(12) . . ?
C45 Fe2 C50 110.45(12) . . ?
C43 Fe2 C46 160.12(12) . . ?
C48 Fe2 C46 68.50(13) . . ?
C49 Fe2 C46 68.47(13) . . ?
C44 Fe2 C46 159.12(13) . . ?
C47 Fe2 C46 40.53(12) . . ?
C42 Fe2 C46 127.40(12) . . ?
C45 Fe2 C46 126.64(12) . . ?
C50 Fe2 C46 40.62(12) . . ?
C43 Fe2 C41 68.55(11) . . ?
C48 Fe2 C41 157.01(12) . . ?
C49 Fe2 C41 162.12(12) . . ?
C44 Fe2 C41 68.80(11) . . ?
C47 Fe2 C41 125.18(11) . . ?
C42 Fe2 C41 40.63(10) . . ?
C45 Fe2 C41 40.55(10) . . ?
C50 Fe2 C41 128.75(12) . . ?
C46 Fe2 C41 113.14(11) . . ?
C53 Si5 C52 107.14(15) . . ?
C53 Si5 C54 108.31(16) . . ?
C52 Si5 C54 106.65(15) . . ?
C53 Si5 C51 109.81(13) . . ?
C52 Si5 C51 109.94(13) . . ?
C54 Si5 C51 114.69(13) . . ?
C55 Si6 C56 109.06(14) . . ?
C55 Si6 C57 106.88(13) . . ?
C56 Si6 C57 107.21(14) . . ?
C55 Si6 C51 110.89(12) . . ?
C56 Si6 C51 112.69(12) . . ?
C57 Si6 C51 109.88(12) . . ?
O4 Si7 O5 110.35(11) . . ?
O4 Si7 O6 110.29(11) . . ?
O5 Si7 O6 94.74(10) . . ?
O4 Si7 C51 109.03(12) . . ?
O5 Si7 C51 117.31(11) . . ?
O6 Si7 C51 114.42(11) . . ?
O4 Si8 C58 110.37(16) . . ?
O4 Si8 C59 107.62(16) . . ?
C58 Si8 C59 109.9(2) . . ?
O4 Si8 C60 107.33(15) . . ?
C58 Si8 C60 111.2(2) . . ?
C59 Si8 C60 110.3(2) . . ?
Si7 O4 Si8 141.17(14) . . ?
C61 O5 Si7 109.04(15) . . ?
C62 O6 Si7 109.36(16) . . ?
C45 C41 C42 106.1(2) . . ?
C45 C41 C51 126.6(2) . . ?
C42 C41 C51 125.6(2) . . ?
C45 C41 Fe2 68.15(16) . . ?
C42 C41 Fe2 68.01(15) . . ?
C51 C41 Fe2 139.44(18) . . ?
C43 C42 C41 108.8(2) . . ?
C43 C42 Fe2 68.92(17) . . ?
C41 C42 Fe2 71.36(16) . . ?
C43 C42 H42 125.6 . . ?
C41 C42 H42 125.6 . . ?
Fe2 C42 H42 125.7 . . ?
C44 C43 C42 108.7(2) . . ?
C44 C43 Fe2 69.93(17) . . ?
C42 C43 Fe2 70.40(16) . . ?
C44 C43 H43 125.7 . . ?
C42 C43 H43 125.7 . . ?
Fe2 C43 H43 125.6 . . ?
C43 C44 C45 107.5(3) . . ?
C43 C44 Fe2 69.31(16) . . ?
C45 C44 Fe2 70.03(16) . . ?
C43 C44 H44 126.3 . . ?
C45 C44 H44 126.3 . . ?
Fe2 C44 H44 126.0 . . ?
C44 C45 C41 108.9(2) . . ?
C44 C45 Fe2 68.98(16) . . ?
C41 C45 Fe2 71.30(15) . . ?
C44 C45 H45 125.5 . . ?
C41 C45 H45 125.5 . . ?
Fe2 C45 H45 125.8 . . ?
C47 C46 C50 107.7(3) . . ?
C47 C46 Fe2 69.27(17) . . ?
C50 C46 Fe2 69.58(18) . . ?
C47 C46 H46 126.2 . . ?
C50 C46 H46 126.2 . . ?
Fe2 C46 H46 126.6 . . ?
C48 C47 C46 108.3(3) . . ?
C48 C47 Fe2 69.12(17) . . ?
C46 C47 Fe2 70.19(17) . . ?
C48 C47 H47 125.8 . . ?
C46 C47 H47 125.8 . . ?
Fe2 C47 H47 126.4 . . ?
C47 C48 C49 108.0(3) . . ?
C47 C48 Fe2 70.18(17) . . ?
C49 C48 Fe2 69.76(18) . . ?
C47 C48 H48 126.0 . . ?
C49 C48 H48 126.0 . . ?
Fe2 C48 H48 125.6 . . ?
C48 C49 C50 108.1(3) . . ?
C48 C49 Fe2 69.37(18) . . ?
C50 C49 Fe2 70.35(17) . . ?
C48 C49 H49 126.0 . . ?
C50 C49 H49 126.0 . . ?
Fe2 C49 H49 125.9 . . ?
C49 C50 C46 107.9(3) . . ?
C49 C50 Fe2 69.00(19) . . ?
C46 C50 Fe2 69.80(17) . . ?
C49 C50 H50 126.0 . . ?
C46 C50 H50 126.0 . . ?
Fe2 C50 H50 126.7 . . ?
C41 C51 Si7 114.25(18) . . ?
C41 C51 Si6 113.47(17) . . ?
Si7 C51 Si6 106.60(13) . . ?
C41 C51 Si5 102.38(16) . . ?
Si7 C51 Si5 109.07(13) . . ?
Si6 C51 Si5 111.04(13) . . ?
Si5 C52 H52A 109.5 . . ?
Si5 C52 H52B 109.5 . . ?
H52A C52 H52B 109.5 . . ?
Si5 C52 H52C 109.5 . . ?
H52A C52 H52C 109.5 . . ?
H52B C52 H52C 109.5 . . ?
Si5 C53 H53A 109.5 . . ?
Si5 C53 H53B 109.5 . . ?
H53A C53 H53B 109.5 . . ?
Si5 C53 H53C 109.5 . . ?
H53A C53 H53C 109.5 . . ?
H53B C53 H53C 109.5 . . ?
Si5 C54 H54A 109.5 . . ?
Si5 C54 H54B 109.5 . . ?
H54A C54 H54B 109.5 . . ?
Si5 C54 H54C 109.5 . . ?
H54A C54 H54C 109.5 . . ?
H54B C54 H54C 109.5 . . ?
Si6 C55 H55A 109.5 . . ?
Si6 C55 H55B 109.5 . . ?
H55A C55 H55B 109.5 . . ?
Si6 C55 H55C 109.5 . . ?
H55A C55 H55C 109.5 . . ?
H55B C55 H55C 109.5 . . ?
Si6 C56 H56A 109.5 . . ?
Si6 C56 H56B 109.5 . . ?
H56A C56 H56B 109.5 . . ?
Si6 C56 H56C 109.5 . . ?
H56A C56 H56C 109.5 . . ?
H56B C56 H56C 109.5 . . ?
Si6 C57 H57A 109.5 . . ?
Si6 C57 H57B 109.5 . . ?
H57A C57 H57B 109.5 . . ?
Si6 C57 H57C 109.5 . . ?
H57A C57 H57C 109.5 . . ?
H57B C57 H57C 109.5 . . ?
Si8 C58 H58A 109.5 . . ?
Si8 C58 H58B 109.5 . . ?
H58A C58 H58B 109.5 . . ?
Si8 C58 H58C 109.5 . . ?
H58A C58 H58C 109.5 . . ?
H58B C58 H58C 109.5 . . ?
Si8 C59 H59A 109.5 . . ?
Si8 C59 H59B 109.5 . . ?
H59A C59 H59B 109.5 . . ?
Si8 C59 H59C 109.5 . . ?
H59A C59 H59C 109.5 . . ?
H59B C59 H59C 109.5 . . ?
Si8 C60 H60A 109.5 . . ?
Si8 C60 H60B 109.5 . . ?
H60A C60 H60B 109.5 . . ?
Si8 C60 H60C 109.5 . . ?
H60A C60 H60C 109.5 . . ?
H60B C60 H60C 109.5 . . ?
C62 C61 O5 113.0(2) . . ?
C62 C61 C63 132.4(2) . . ?
O5 C61 C63 114.6(2) . . ?
C61 C62 O6 113.2(2) . . ?
C61 C62 C69 132.8(2) . . ?
O6 C62 C69 113.9(2) . . ?
C64 C63 C68 118.7(2) . . ?
C64 C63 C61 121.4(2) . . ?
C68 C63 C61 119.8(2) . . ?
C65 C64 C63 120.1(2) . . ?
C65 C64 H64 120.0 . . ?
C63 C64 H64 120.0 . . ?
C66 C65 C64 120.5(3) . . ?
C66 C65 H65 119.7 . . ?
C64 C65 H65 119.7 . . ?
C67 C66 C65 119.8(3) . . ?
C67 C66 H66 120.1 . . ?
C65 C66 H66 120.1 . . ?
C66 C67 C68 120.2(3) . . ?
C66 C67 H67 119.9 . . ?
C68 C67 H67 119.9 . . ?
C67 C68 C63 120.6(3) . . ?
C67 C68 H68 119.7 . . ?
C63 C68 H68 119.7 . . ?
C74 C69 C70 118.6(2) . . ?
C74 C69 C62 122.7(2) . . ?
C70 C69 C62 118.6(2) . . ?
C71 C70 C69 120.3(3) . . ?
C71 C70 H70 119.9 . . ?
C69 C70 H70 119.9 . . ?
C72 C71 C70 120.8(2) . . ?
C72 C71 H71 119.6 . . ?
C70 C71 H71 119.6 . . ?
C71 C72 C73 119.2(3) . . ?
C71 C72 H72 120.4 . . ?
C73 C72 H72 120.4 . . ?
C74 C73 C72 120.3(3) . . ?
C74 C73 H73 119.8 . . ?
C72 C73 H73 119.8 . . ?
C73 C74 C69 120.8(2) . . ?
C73 C74 H74 119.6 . . ?
C69 C74 H74 119.6 . . ?

loop_
_geom_bond_atom_site_label_1
_geom_bond_atom_site_label_2
_geom_bond_distance
_geom_bond_site_symmetry_2
_geom_bond_publ_flag
Fe1 C3 2.030(3) . ?
Fe1 C4 2.035(3) . ?
Fe1 C9 2.043(3) . ?
Fe1 C2 2.045(2) . ?
Fe1 C8 2.046(3) . ?
Fe1 C10 2.051(3) . ?
Fe1 C7 2.054(3) . ?
Fe1 C6 2.055(3) . ?
Fe1 C5 2.055(3) . ?
Fe1 C1 2.093(2) . ?
Si1 C13 1.861(3) . ?
Si1 C14 1.874(3) . ?
Si1 C12 1.880(3) . ?
Si1 C11 1.936(3) . ?
Si2 C15 1.862(3) . ?
Si2 C17 1.867(4) . ?
Si2 C16 1.880(4) . ?
Si2 C11 1.919(3) . ?
Si3 O1 1.6053(19) . ?
Si3 O2 1.6659(18) . ?
Si3 O3 1.6668(19) . ?
Si3 C11 1.844(3) . ?
Si4 O1 1.650(2) . ?
Si4 C18 1.847(3) . ?
Si4 C19 1.857(4) . ?
Si4 C20 1.862(4) . ?
O2 C21 1.398(3) . ?
O3 C22 1.397(3) . ?
C1 C5 1.435(4) . ?
C1 C2 1.438(3) . ?
C1 C11 1.532(3) . ?
C2 C3 1.421(4) . ?
C2 H2 0.9500 . ?
C3 C4 1.418(4) . ?
C3 H3 0.9500 . ?
C4 C5 1.424(4) . ?
C4 H4 0.9500 . ?
C5 H5 0.9500 . ?
C6 C10 1.420(4) . ?
C6 C7 1.421(4) . ?
C6 H6 0.9500 . ?
C7 C8 1.423(4) . ?
C7 H7 0.9500 . ?
C8 C9 1.429(4) . ?
C8 H8 0.9500 . ?
C9 C10 1.422(4) . ?
C9 H9 0.9500 . ?
C10 H10 0.9500 . ?
C12 H12A 0.9800 . ?
C12 H12B 0.9800 . ?
C12 H12C 0.9800 . ?
C13 H13A 0.9800 . ?
C13 H13B 0.9800 . ?
C13 H13C 0.9800 . ?
C14 H14A 0.9800 . ?
C14 H14B 0.9800 . ?
C14 H14C 0.9800 . ?
C15 H15A 0.9800 . ?
C15 H15B 0.9800 . ?
C15 H15C 0.9800 . ?
C16 H16A 0.9800 . ?
C16 H16B 0.9800 . ?
C16 H16C 0.9800 . ?
C17 H17A 0.9800 . ?
C17 H17B 0.9800 . ?
C17 H17C 0.9800 . ?
C18 H18A 0.9800 . ?
C18 H18B 0.9800 . ?
C18 H18C 0.9800 . ?
C19 H19A 0.9800 . ?
C19 H19B 0.9800 . ?
C19 H19C 0.9800 . ?
C20 H20A 0.9800 . ?
C20 H20B 0.9800 . ?
C20 H20C 0.9800 . ?
C21 C22 1.351(3) . ?
C21 C23 1.470(3) . ?
C22 C29 1.465(3) . ?
C23 C24 1.395(4) . ?
C23 C28 1.399(3) . ?
C24 C25 1.392(4) . ?
C24 H24 0.9500 . ?
C25 C26 1.386(5) . ?
C25 H25 0.9500 . ?
C26 C27 1.381(4) . ?
C26 H26 0.9500 . ?
C27 C28 1.389(3) . ?
C27 H27 0.9500 . ?
C28 H28 0.9500 . ?
C29 C34 1.401(4) . ?
C29 C30 1.402(4) . ?
C30 C31 1.390(4) . ?
C30 H30 0.9500 . ?
C31 C32 1.384(5) . ?
C31 H31 0.9500 . ?
C32 C33 1.386(4) . ?
C32 H32 0.9500 . ?
C33 C34 1.389(4) . ?
C33 H33 0.9500 . ?
C34 H34 0.9500 . ?
Fe2 C43 2.031(3) . ?
Fe2 C48 2.032(3) . ?
Fe2 C49 2.038(3) . ?
Fe2 C44 2.039(3) . ?
Fe2 C47 2.046(3) . ?
Fe2 C42 2.051(3) . ?
Fe2 C45 2.053(3) . ?
Fe2 C50 2.055(3) . ?
Fe2 C46 2.058(3) . ?
Fe2 C41 2.096(3) . ?
Si5 C53 1.864(3) . ?
Si5 C52 1.875(3) . ?
Si5 C54 1.883(3) . ?
Si5 C51 1.929(3) . ?
Si6 C55 1.868(3) . ?
Si6 C56 1.870(3) . ?
Si6 C57 1.883(3) . ?
Si6 C51 1.922(3) . ?
Si7 O4 1.613(2) . ?
Si7 O5 1.668(2) . ?
Si7 O6 1.669(2) . ?
Si7 C51 1.839(3) . ?
Si8 O4 1.645(2) . ?
Si8 C58 1.835(4) . ?
Si8 C59 1.854(4) . ?
Si8 C60 1.865(4) . ?
O5 C61 1.401(3) . ?
O6 C62 1.392(3) . ?
C41 C45 1.438(4) . ?
C41 C42 1.440(4) . ?
C41 C51 1.540(4) . ?
C42 C43 1.419(4) . ?
C42 H42 0.9500 . ?
C43 C44 1.417(4) . ?
C43 H43 0.9500 . ?
C44 C45 1.433(4) . ?
C44 H44 0.9500 . ?
C45 H45 0.9500 . ?
C46 C47 1.422(4) . ?
C46 C50 1.428(4) . ?
C46 H46 0.9500 . ?
C47 C48 1.418(4) . ?
C47 H47 0.9500 . ?
C48 C49 1.421(5) . ?
C48 H48 0.9500 . ?
C49 C50 1.422(5) . ?
C49 H49 0.9500 . ?
C50 H50 0.9500 . ?
C52 H52A 0.9800 . ?
C52 H52B 0.9800 . ?
C52 H52C 0.9800 . ?
C53 H53A 0.9800 . ?
C53 H53B 0.9800 . ?
C53 H53C 0.9800 . ?
C54 H54A 0.9800 . ?
C54 H54B 0.9800 . ?
C54 H54C 0.9800 . ?
C55 H55A 0.9800 . ?
C55 H55B 0.9800 . ?
C55 H55C 0.9800 . ?
C56 H56A 0.9800 . ?
C56 H56B 0.9800 . ?
C56 H56C 0.9800 . ?
C57 H57A 0.9800 . ?
C57 H57B 0.9800 . ?
C57 H57C 0.9800 . ?
C58 H58A 0.9800 . ?
C58 H58B 0.9800 . ?
C58 H58C 0.9800 . ?
C59 H59A 0.9800 . ?
C59 H59B 0.9800 . ?
C59 H59C 0.9800 . ?
C60 H60A 0.9800 . ?
C60 H60B 0.9800 . ?
C60 H60C 0.9800 . ?
C61 C62 1.357(3) . ?
C61 C63 1.463(3) . ?
C62 C69 1.470(4) . ?
C63 C64 1.398(4) . ?
C63 C68 1.398(3) . ?
C64 C65 1.391(4) . ?
C64 H64 0.9500 . ?
C65 C66 1.386(4) . ?
C65 H65 0.9500 . ?
C66 C67 1.379(4) . ?
C66 H66 0.9500 . ?
C67 C68 1.390(4) . ?
C67 H67 0.9500 . ?
C68 H68 0.9500 . ?
C69 C74 1.396(4) . ?
C69 C70 1.400(3) . ?
C70 C71 1.386(4) . ?
C70 H70 0.9500 . ?
C71 C72 1.383(4) . ?
C71 H71 0.9500 . ?
C72 C73 1.394(4) . ?
C72 H72 0.9500 . ?
C73 C74 1.383(4) . ?
C73 H73 0.9500 . ?
C74 H74 0.9500 . ?
